data_7035529
loop_
_publ_author_name
'Waerder, Benedikt'
'Steinhauer, Simon'
'Bader, Julia'
'Neumann, Beate'
'Stammler, Hans-Georg'
'Vishnevskiy, Yury V.'
'Hoge, Berthold'
'Mitzel, Norbert W.'

_publ_section_title
;
 Pentafluoroethyl-substituted \a-silanes: model compounds for new
 insights.
;
_journal_issue 29
_journal_name_full 'Dalton transactions (Cambridge, England : 2003)'
_journal_page_first 13347
_journal_page_last 13358
_journal_paper_doi 10.1039/c5dt02010g
_journal_volume 44
_journal_year 2015
_chemical_formula_moiety 'C8 H6 F15 N O Si'
_chemical_formula_sum 'C8 H6 F15 N O Si'
_chemical_formula_weight 445.23
_chemical_name_systematic
;
 ?
;
_space_group_crystal_system triclinic
_space_group_IT_number 2
_space_group_name_Hall '-P 1'
_space_group_name_H-M_alt 'P -1'
_symmetry_space_group_name_Hall '-P 1'
_symmetry_space_group_name_H-M 'P -1'
_atom_sites_solution_hydrogens difmap
_atom_sites_solution_primary direct
_audit_creation_date 2014-09-09
_audit_creation_method
;
  Olex2 1.2-ac2
  (compiled 2012.03.27 svn.r2268, GUI svn.r4156)
;
_audit_update_record
;
2015-05-20 deposited with the CCDC.
2015-06-24 downloaded from the CCDC.
;
_cell_angle_alpha 105.422(7)
_cell_angle_beta 91.660(5)
_cell_angle_gamma 104.381(6)
_cell_formula_units_Z 4
_cell_length_a 8.0664(3)
_cell_length_b 13.2774(13)
_cell_length_c 14.9990(10)
_cell_measurement_reflns_used 35277
_cell_measurement_temperature 150.01(10)
_cell_measurement_theta_max 31.5800
_cell_measurement_theta_min 1.6540
_cell_volume 1492.3(2)
_computing_cell_refinement
;
CrysAlisPro, Agilent Technologies,
Version 1.171.37.34 (release 22-05-2014 CrysAlis171 .NET)
(compiled May 22 2014,16:03:01)
;
_computing_data_collection
;
CrysAlisPro, Agilent Technologies,
Version 1.171.37.34 (release 22-05-2014 CrysAlis171 .NET)
(compiled May 22 2014,16:03:01)
;
_computing_data_reduction
;
CrysAlisPro, Agilent Technologies,
Version 1.171.37.34 (release 22-05-2014 CrysAlis171 .NET)
(compiled May 22 2014,16:03:01)
;
_computing_molecular_graphics
;
O. V. Dolomanov, L. J. Bourhis, R. J. Gildea, J. A. K. Howard and H. Puschmann,
OLEX2: a complete structure solution, refinement and analysis program.
J. Appl. Cryst. (2009). 42, 339-341.
;
_computing_publication_material
;
O. V. Dolomanov, L. J. Bourhis, R. J. Gildea, J. A. K. Howard and H. Puschmann,
OLEX2: a complete structure solution, refinement and analysis program.
J. Appl. Cryst. (2009). 42, 339-341.
;
_computing_structure_refinement
;
SHELXL, G.M. Sheldrick, Acta Cryst.
(2008). A64, 112-122
;
_computing_structure_solution
;
SHELXS, G.M. Sheldrick, Acta Cryst.
(2008). A64, 112-122
;
_diffrn_ambient_environment N~2~
_diffrn_ambient_temperature 150.01(10)
_diffrn_detector 'CCD plate'
_diffrn_detector_area_resol_mean 8.0951
_diffrn_detector_type Eos
_diffrn_measured_fraction_theta_full 0.9995
_diffrn_measured_fraction_theta_max 0.9995
_diffrn_measurement_details
;
  1 omega  -13.00   97.00   1.0000   10.0000
omega____ theta____ kappa____ phi______ frames
    -       24.9489   19.0000  -30.0000 110

  2 omega   -4.00   94.00   1.0000   10.0000
omega____ theta____ kappa____ phi______ frames
    -       24.9489   77.0000 -120.0000 98

  3 omega    6.00   93.00   1.0000   10.0000
omega____ theta____ kappa____ phi______ frames
    -       24.9489   57.0000  120.0000 87

  4 omega  -20.00   65.00   1.0000   10.0000
omega____ theta____ kappa____ phi______ frames
    -       24.9489  -99.0000  150.0000 85

  5 omega   -4.00   94.00   1.0000   10.0000
omega____ theta____ kappa____ phi______ frames
    -       24.9489   77.0000  -30.0000 98

  6 omega   35.00   99.00   1.0000   10.0000
omega____ theta____ kappa____ phi______ frames
    -       24.9489  178.0000   30.0000 64

  7 omega  -44.00   54.00   1.0000   10.0000
omega____ theta____ kappa____ phi______ frames
    -       24.9489  -77.0000   30.0000 98

  8 omega  -20.00   65.00   1.0000   10.0000
omega____ theta____ kappa____ phi______ frames
    -       24.9489  -99.0000  -90.0000 85

  9 omega   -4.00   94.00   1.0000   10.0000
omega____ theta____ kappa____ phi______ frames
    -       24.9489   77.0000  150.0000 98

 10 omega    6.00   93.00   1.0000   10.0000
omega____ theta____ kappa____ phi______ frames
    -       24.9489   57.0000   90.0000 87

 11 omega  -47.00   63.00   1.0000   10.0000
omega____ theta____ kappa____ phi______ frames
    -       24.9489  -19.0000  150.0000 110

 12 omega  -84.00   -8.00   1.0000   10.0000
omega____ theta____ kappa____ phi______ frames
    -      -23.5000  134.0000 -129.7919 76

 13 omega  -93.00    5.00   1.0000   10.0000
omega____ theta____ kappa____ phi______ frames
    -      -23.5000  -77.0000    0.0000 98

 14 omega  -95.00   48.00   1.0000   10.0000
omega____ theta____ kappa____ phi______ frames
    -      -23.5000    0.0000 -180.0000 143

 15 omega  -92.00   -5.00   1.0000   10.0000
omega____ theta____ kappa____ phi______ frames
    -      -23.5000  -57.0000 -180.0000 87

 16 omega    0.00   78.00   1.0000   10.0000
omega____ theta____ kappa____ phi______ frames
    -       24.9489 -123.0000 -135.0000 78

 17 omega   35.00   99.00   1.0000   10.0000
omega____ theta____ kappa____ phi______ frames
    -       24.9489  178.0000 -180.0000 64

 18 omega   14.00   96.00   1.0000   10.0000
omega____ theta____ kappa____ phi______ frames
    -       24.9489 -150.0000   62.0000 82

 19 omega    3.00   96.00   1.0000   10.0000
omega____ theta____ kappa____ phi______ frames
    -       24.9489   38.0000   60.0000 93

 20 omega  -20.00   65.00   1.0000   10.0000
omega____ theta____ kappa____ phi______ frames
    -       24.9489  -99.0000  -30.0000 85

 21 omega  -95.00   48.00   1.0000   10.0000
omega____ theta____ kappa____ phi______ frames
    -      -23.5000    0.0000 -120.0000 143

 22 omega  -95.00   48.00   1.0000   10.0000
omega____ theta____ kappa____ phi______ frames
    -      -23.5000    0.0000  -90.0000 143

 23 omega  -95.00   46.00   1.0000   10.0000
omega____ theta____ kappa____ phi______ frames
    -      -23.5000    0.0000  -60.0000 141

 24 omega  -95.00   48.00   1.0000   10.0000
omega____ theta____ kappa____ phi______ frames
    -      -23.5000    0.0000 -150.0000 143
;
_diffrn_measurement_device 'four-circle diffractometer'
_diffrn_measurement_device_type 'SuperNova, Single source at offset, Eos'
_diffrn_measurement_method '\w scans'
_diffrn_orient_matrix_UB_11 0.0345482000
_diffrn_orient_matrix_UB_12 0.0528422000
_diffrn_orient_matrix_UB_13 -0.0044551000
_diffrn_orient_matrix_UB_21 -0.0044123000
_diffrn_orient_matrix_UB_22 -0.0218086000
_diffrn_orient_matrix_UB_23 -0.0489011000
_diffrn_orient_matrix_UB_31 -0.0843911000
_diffrn_orient_matrix_UB_32 0.0062402000
_diffrn_orient_matrix_UB_33 -0.0047139000
_diffrn_radiation_monochromator mirror
_diffrn_radiation_probe x-ray
_diffrn_radiation_type 'Mo K\a'
_diffrn_radiation_wavelength 0.71073
_diffrn_reflns_av_R_equivalents 0.0276
_diffrn_reflns_av_unetI/netI 0.0152
_diffrn_reflns_laue_measured_fraction_full 0.998
_diffrn_reflns_laue_measured_fraction_max 0.999
_diffrn_reflns_limit_h_max 11
_diffrn_reflns_limit_h_min -11
_diffrn_reflns_limit_k_max 18
_diffrn_reflns_limit_k_min -18
_diffrn_reflns_limit_l_max 21
_diffrn_reflns_limit_l_min -21
_diffrn_reflns_number 87610
_diffrn_reflns_point_group_measured_fraction_full 0.998
_diffrn_reflns_point_group_measured_fraction_max 0.999
_diffrn_reflns_theta_full 25.242
_diffrn_reflns_theta_max 30.031
_diffrn_reflns_theta_min 1.847
_diffrn_source 'SuperNova (Mo) X-ray Source'
_exptl_absorpt_coefficient_mu 0.330
_exptl_absorpt_correction_T_max 0.942
_exptl_absorpt_correction_T_min 0.885
_exptl_absorpt_correction_type gaussian
_exptl_absorpt_process_details
;
CrysAlisPro, Agilent Technologies,
Version 1.171.37.34 (release 22-05-2014 CrysAlis171 .NET)
(compiled May 22 2014,16:03:01)
Numerical absorption correction based on gaussian integration over
            a multifaceted crystal model
Empirical absorption correction using spherical harmonics,
 implemented in SCALE3 ABSPACK scaling algorithm.
;
_exptl_crystal_colour 'clear colourless'
_exptl_crystal_colour_lustre clear
_exptl_crystal_colour_primary colourless
_exptl_crystal_density_diffrn 1.982
_exptl_crystal_description cylindrically
_exptl_crystal_F_000 872
_exptl_crystal_size_max 0.4893
_exptl_crystal_size_mid 0.2229
_exptl_crystal_size_min 0.2032
_refine_diff_density_max 0.441
_refine_diff_density_min -0.510
_refine_diff_density_rms 0.045
_refine_ls_extinction_method none
_refine_ls_goodness_of_fit_ref 1.039
_refine_ls_hydrogen_treatment refall
_refine_ls_matrix_type full
_refine_ls_number_parameters 581
_refine_ls_number_reflns 8724
_refine_ls_number_restraints 0
_refine_ls_restrained_S_all 1.039
_refine_ls_R_factor_all 0.0460
_refine_ls_R_factor_gt 0.0394
_refine_ls_shift/su_max 0.001
_refine_ls_shift/su_mean 0.000
_refine_ls_structure_factor_coef Fsqd
_refine_ls_weighting_details
;
 w=1/[\s^2^(Fo^2^)+(0.0354P)^2^+0.8112P]
 where P=(Fo^2^+2Fc^2^)/3
;
_refine_ls_weighting_scheme calc
_refine_ls_wR_factor_gt 0.0925
_refine_ls_wR_factor_ref 0.0967
_reflns_Friedel_coverage 0.000
_reflns_number_gt 7516
_reflns_number_total 8724
_reflns_threshold_expression 'I > 2\s(I)'
_cod_data_source_file c5dt02010g2.cif
_cod_data_source_block compound4
_cod_depositor_comments 'Adding full bibliography for 7035526--7035529.cif.'
_cod_original_cell_volume 1492.26(19)
_cod_database_code 7035529
_chemical_oxdiff_formula 'C8 H6 F15 N O Si'
_reflns_odcompleteness_completeness 99.95
_reflns_odcompleteness_iscentric 1
_reflns_odcompleteness_theta 29.97
_shelx_space_group_comment
;
The symmetry employed for this shelxl refinement is uniquely defined
by the following loop, which should always be used as a source of
symmetry information in preference to the above space-group names.
They are only intended as comments.
;
_shelxl_version_number 2013-2

loop_
_space_group_symop_operation_xyz
'x, y, z'
'-x, -y, -z'

loop_
_atom_site_label
_atom_site_type_symbol
_atom_site_fract_x
_atom_site_fract_y
_atom_site_fract_z
_atom_site_U_iso_or_equiv
_atom_site_adp_type
_atom_site_occupancy
_atom_site_site_symmetry_order
_atom_site_calc_flag
_atom_site_refinement_flags_occupancy
_atom_site_disorder_assembly
_atom_site_disorder_group
Si1 Si 0.12854(5) 0.26770(3) 0.94897(3) 0.02701(8) Uani 1 1 d . . .
F1 F -0.16034(12) 0.11845(8) 0.85021(6) 0.0446(2) Uani 1 1 d . . .
F2 F 0.00181(13) 0.05484(7) 0.92865(7) 0.0426(2) Uani 1 1 d . . .
F12 F 0.36954(13) 0.15729(9) 0.91581(8) 0.0497(2) Uani 1 1 d . . .
F13 F 0.13652(17) 0.05704(9) 0.76382(7) 0.0596(3) Uani 1 1 d . . .
O1 O 0.10113(17) 0.38871(9) 0.96366(8) 0.0444(3) Uani 1 1 d . . .
F11 F 0.42835(13) 0.30609(9) 0.87203(9) 0.0572(3) Uani 1 1 d . . .
F6 F 0.11486(17) 0.32761(11) 1.13266(7) 0.0622(3) Uani 1 1 d . . .
F15 F 0.19165(18) 0.20178(10) 0.71991(8) 0.0619(3) Uani 1 1 d . . .
F5 F -0.12500(16) 0.13125(11) 1.08464(8) 0.0593(3) Uani 1 1 d . . .
F7 F 0.24615(17) 0.19748(9) 1.09271(8) 0.0603(3) Uani 1 1 d . . .
F14 F 0.39280(19) 0.12598(12) 0.73538(10) 0.0758(4) Uani 1 1 d . . .
C1 C -0.06505(19) 0.14046(12) 0.93327(10) 0.0337(3) Uani 1 1 d . . .
F3 F -0.25072(17) 0.22548(13) 1.02463(9) 0.0725(4) Uani 1 1 d . . .
N1 N 0.03271(17) 0.34213(10) 0.86282(9) 0.0367(3) Uani 1 1 d . . .
C6 C 0.2529(3) 0.14899(15) 0.77072(13) 0.0470(4) Uani 1 1 d . . .
F4 F -0.33014(17) 0.05166(14) 0.97526(10) 0.0867(5) Uani 1 1 d . . .
C5 C 0.29878(19) 0.21738(12) 0.87269(12) 0.0363(3) Uani 1 1 d . . .
C3 C 0.2301(2) 0.29059(14) 1.07507(11) 0.0420(4) Uani 1 1 d . . .
F8 F 0.39554(17) 0.47031(9) 1.10280(11) 0.0723(4) Uani 1 1 d . . .
C2 C -0.1954(2) 0.13637(17) 1.00596(13) 0.0503(4) Uani 1 1 d . . .
F10 F 0.4409(2) 0.38750(13) 1.20124(11) 0.0999(6) Uani 1 1 d . . .
F9 F 0.52713(16) 0.34656(12) 1.06651(12) 0.0889(5) Uani 1 1 d . . .
C8 C 0.1373(3) 0.41242(16) 0.81281(16) 0.0545(5) Uani 1 1 d . . .
C7 C -0.1479(3) 0.34663(19) 0.85594(15) 0.0534(5) Uani 1 1 d . . .
C4 C 0.4016(3) 0.37488(15) 1.11169(14) 0.0558(5) Uani 1 1 d . . .
Si2 Si 0.67899(6) 0.22683(3) 0.44076(3) 0.03464(10) Uani 1 1 d . . .
F16 F 0.50993(14) 0.38322(8) 0.45134(7) 0.0460(2) Uani 1 1 d . . .
F17 F 0.73709(15) 0.43061(8) 0.55174(8) 0.0553(3) Uani 1 1 d . . .
F30B F 0.6232(14) 0.1400(8) 0.5826(7) 0.0474(17) Uani 0.373(5) 1 d P A 2
N2 N 0.50212(16) 0.17284(10) 0.32215(8) 0.0342(3) Uani 1 1 d . . .
O2 O 0.54331(17) 0.11107(9) 0.38634(8) 0.0449(3) Uani 1 1 d . . .
F22 F 0.92796(15) 0.20701(11) 0.32451(8) 0.0659(4) Uani 1 1 d . . .
F20 F 0.56618(18) 0.32597(10) 0.66131(7) 0.0622(3) Uani 1 1 d . . .
F18 F 0.35153(15) 0.24441(10) 0.55719(8) 0.0606(3) Uani 1 1 d . . .
C9 C 0.5971(2) 0.34767(12) 0.51047(11) 0.0370(3) Uani 1 1 d . . .
F25 F 0.8329(2) 0.45709(10) 0.38214(10) 0.0813(5) Uani 1 1 d . . .
C10 C 0.4799(3) 0.33388(15) 0.58812(12) 0.0465(4) Uani 1 1 d . . .
F23 F 1.03089(17) 0.40862(13) 0.30514(10) 0.0891(5) Uani 1 1 d . . .
F19 F 0.4147(2) 0.41743(11) 0.61665(9) 0.0757(4) Uani 1 1 d . . .
C16 C 0.5356(2) 0.11473(15) 0.22925(11) 0.0432(4) Uani 1 1 d . . .
F24 F 0.76889(17) 0.32996(11) 0.25382(9) 0.0650(3) Uani 1 1 d . . .
F21 F 1.00938(15) 0.33947(13) 0.45378(9) 0.0754(4) Uani 1 1 d . . .
C15 C 0.3183(2) 0.16804(19) 0.32393(13) 0.0494(4) Uani 1 1 d . . .
C11 C 0.8782(2) 0.28986(16) 0.38415(12) 0.0479(4) Uani 1 1 d . . .
C13B C 0.8389(7) 0.1938(4) 0.5250(3) 0.0318(10) Uani 0.373(5) 1 d P A 2
C12 C 0.8768(2) 0.37286(16) 0.33048(14) 0.0541(5) Uani 1 1 d . . .
F27B F 0.9816(4) 0.1678(4) 0.4851(3) 0.0450(8) Uani 0.373(5) 1 d P A 2
F29B F 0.8530(6) 0.0900(4) 0.6292(3) 0.0587(12) Uani 0.373(5) 1 d P A 2
F28B F 0.7218(5) 0.0071(3) 0.4933(3) 0.0429(8) Uani 0.373(5) 1 d P A 2
F26B F 0.9071(9) 0.2779(8) 0.6008(7) 0.0449(12) Uani 0.373(5) 1 d P A 2
C14B C 0.7536(6) 0.0986(4) 0.5605(3) 0.0378(11) Uani 0.373(5) 1 d P A 2
F26A F 0.6100(8) 0.1158(5) 0.5882(4) 0.0509(11) Uani 0.627(5) 1 d P A 1
C13A C 0.7581(4) 0.1744(2) 0.54209(19) 0.0385(7) Uani 0.627(5) 1 d P A 1
F29A F 1.0034(3) 0.1231(3) 0.4860(2) 0.0695(7) Uani 0.627(5) 1 d P A 1
F30A F 0.8868(4) 0.0520(3) 0.5879(3) 0.0766(9) Uani 0.627(5) 1 d P A 1
F28A F 0.7629(4) 0.0019(2) 0.4498(3) 0.0634(8) Uani 0.627(5) 1 d P A 1
F27A F 0.8616(6) 0.2600(5) 0.6110(4) 0.0556(10) Uani 0.627(5) 1 d P A 1
C14A C 0.8547(4) 0.0867(3) 0.5160(2) 0.0495(9) Uani 0.627(5) 1 d P A 1
H15A H 0.293(3) 0.1957(17) 0.3855(16) 0.051(6) Uiso 1 1 d . . .
H16A H 0.509(3) 0.1523(17) 0.1875(15) 0.049(5) Uiso 1 1 d . . .
H16B H 0.465(3) 0.0409(17) 0.2140(14) 0.048(5) Uiso 1 1 d . . .
H16C H 0.653(3) 0.1140(15) 0.2298(13) 0.042(5) Uiso 1 1 d . . .
H8A H 0.092(3) 0.3845(18) 0.7493(16) 0.056(6) Uiso 1 1 d . . .
H15B H 0.254(3) 0.093(2) 0.3000(17) 0.062(6) Uiso 1 1 d . . .
H15C H 0.294(3) 0.2111(19) 0.2853(17) 0.062(7) Uiso 1 1 d . . .
H8B H 0.128(3) 0.484(2) 0.8399(18) 0.071(7) Uiso 1 1 d . . .
H7A H -0.210(3) 0.309(2) 0.8987(17) 0.066(7) Uiso 1 1 d . . .
H8C H 0.256(3) 0.4137(18) 0.8233(16) 0.060(6) Uiso 1 1 d . . .
H7B H -0.192(3) 0.3139(18) 0.7927(17) 0.057(6) Uiso 1 1 d . . .
H7C H -0.147(3) 0.420(2) 0.8734(18) 0.075(8) Uiso 1 1 d . . .

loop_
_atom_site_aniso_label
_atom_site_aniso_U_11
_atom_site_aniso_U_22
_atom_site_aniso_U_33
_atom_site_aniso_U_23
_atom_site_aniso_U_13
_atom_site_aniso_U_12
Si1 0.02670(17) 0.02609(16) 0.02643(17) 0.00221(13) -0.00248(13) 0.00993(13)
F1 0.0379(5) 0.0485(5) 0.0356(5) 0.0064(4) -0.0056(4) -0.0031(4)
F2 0.0544(6) 0.0324(4) 0.0432(5) 0.0131(4) 0.0145(4) 0.0117(4)
F12 0.0447(5) 0.0485(6) 0.0644(7) 0.0153(5) 0.0043(5) 0.0282(5)
F13 0.0784(8) 0.0448(6) 0.0412(5) -0.0005(4) 0.0197(5) 0.0022(5)
O1 0.0587(7) 0.0336(5) 0.0383(6) -0.0016(4) -0.0169(5) 0.0225(5)
F11 0.0312(5) 0.0480(6) 0.0901(9) 0.0223(6) 0.0148(5) 0.0027(4)
F6 0.0680(7) 0.0836(9) 0.0287(5) -0.0021(5) 0.0022(5) 0.0285(6)
F15 0.0879(9) 0.0684(7) 0.0372(5) 0.0190(5) 0.0199(6) 0.0290(7)
F5 0.0645(7) 0.0817(8) 0.0410(5) 0.0253(5) 0.0229(5) 0.0253(6)
F7 0.0840(8) 0.0487(6) 0.0486(6) 0.0158(5) -0.0223(6) 0.0192(6)
F14 0.0814(9) 0.0783(9) 0.0796(9) 0.0204(7) 0.0541(8) 0.0396(7)
C1 0.0324(7) 0.0374(7) 0.0290(6) 0.0069(5) 0.0050(5) 0.0075(5)
F3 0.0643(8) 0.1069(11) 0.0680(8) 0.0294(8) 0.0324(6) 0.0538(8)
N1 0.0403(7) 0.0323(6) 0.0356(6) 0.0054(5) -0.0096(5) 0.0124(5)
C6 0.0551(10) 0.0460(9) 0.0439(9) 0.0136(7) 0.0259(8) 0.0175(8)
F4 0.0503(7) 0.1103(12) 0.0760(9) 0.0242(8) 0.0199(7) -0.0204(7)
C5 0.0291(7) 0.0335(7) 0.0481(8) 0.0130(6) 0.0084(6) 0.0096(5)
C3 0.0486(9) 0.0415(8) 0.0339(7) 0.0022(6) -0.0101(6) 0.0188(7)
F8 0.0599(7) 0.0381(5) 0.1032(10) -0.0001(6) -0.0358(7) 0.0113(5)
C2 0.0388(9) 0.0667(12) 0.0450(9) 0.0164(8) 0.0139(7) 0.0113(8)
F10 0.1159(13) 0.0903(11) 0.0682(9) -0.0039(8) -0.0634(9) 0.0182(9)
F9 0.0382(6) 0.0733(9) 0.1251(13) -0.0255(8) -0.0238(7) 0.0216(6)
C8 0.0621(12) 0.0395(9) 0.0618(12) 0.0245(9) -0.0127(10) 0.0041(8)
C7 0.0497(10) 0.0613(12) 0.0539(11) 0.0111(9) -0.0107(9) 0.0309(9)
C4 0.0543(11) 0.0445(9) 0.0583(11) -0.0059(8) -0.0284(9) 0.0203(8)
Si2 0.0429(2) 0.03021(19) 0.02776(18) 0.00289(14) -0.00721(15) 0.01116(16)
F16 0.0617(6) 0.0424(5) 0.0454(5) 0.0204(4) 0.0180(5) 0.0246(5)
F17 0.0573(6) 0.0374(5) 0.0510(6) -0.0057(4) 0.0112(5) -0.0053(4)
F30B 0.047(3) 0.062(4) 0.0394(19) 0.033(2) -0.0017(17) 0.006(3)
N2 0.0365(6) 0.0356(6) 0.0289(6) 0.0114(5) -0.0034(5) 0.0049(5)
O2 0.0657(8) 0.0313(5) 0.0325(5) 0.0093(4) -0.0130(5) 0.0054(5)
F22 0.0490(6) 0.0802(8) 0.0577(7) -0.0157(6) -0.0029(5) 0.0365(6)
F20 0.0807(8) 0.0686(7) 0.0317(5) 0.0133(5) 0.0028(5) 0.0111(6)
F18 0.0564(7) 0.0702(7) 0.0454(6) 0.0207(5) 0.0121(5) -0.0065(6)
C9 0.0437(8) 0.0304(7) 0.0342(7) 0.0080(5) 0.0067(6) 0.0059(6)
F25 0.1158(12) 0.0461(6) 0.0850(9) 0.0213(6) 0.0623(9) 0.0183(7)
C10 0.0583(10) 0.0443(9) 0.0365(8) 0.0116(7) 0.0136(7) 0.0117(8)
F23 0.0554(7) 0.1056(11) 0.0636(8) -0.0078(7) 0.0293(6) -0.0242(7)
F19 0.1071(11) 0.0735(8) 0.0663(8) 0.0254(7) 0.0500(8) 0.0488(8)
C16 0.0470(9) 0.0448(9) 0.0294(7) 0.0032(6) -0.0055(6) 0.0060(7)
F24 0.0590(7) 0.0658(7) 0.0639(7) 0.0283(6) -0.0015(6) -0.0045(6)
F21 0.0358(6) 0.1022(10) 0.0568(7) -0.0176(7) -0.0137(5) 0.0068(6)
C15 0.0343(8) 0.0687(12) 0.0402(9) 0.0178(9) -0.0013(7) 0.0027(8)
C11 0.0326(8) 0.0550(10) 0.0417(8) -0.0108(7) -0.0047(6) 0.0130(7)
C13B 0.028(2) 0.034(2) 0.0302(19) 0.0093(15) -0.0041(16) 0.0043(17)
C12 0.0440(9) 0.0517(10) 0.0504(10) -0.0002(8) 0.0184(8) -0.0026(8)
F27B 0.0295(14) 0.056(2) 0.0612(18) 0.0298(16) 0.0097(12) 0.0179(14)
F29B 0.066(2) 0.066(3) 0.050(2) 0.0326(19) -0.0165(18) 0.0133(18)
F28B 0.0492(18) 0.0319(13) 0.049(2) 0.0123(14) 0.0018(15) 0.0135(12)
F26B 0.037(3) 0.054(3) 0.034(2) 0.0091(16) -0.011(2) 0.001(2)
C14B 0.038(2) 0.042(2) 0.040(2) 0.0205(17) -0.0010(17) 0.0142(17)
F26A 0.0475(14) 0.055(2) 0.061(2) 0.0287(13) 0.0198(12) 0.0185(15)
C13A 0.0281(14) 0.0498(16) 0.0311(12) 0.0105(11) -0.0044(10) 0.0005(12)
F29A 0.0389(11) 0.0774(19) 0.1034(19) 0.0356(16) 0.0105(10) 0.0244(12)
F30A 0.0758(17) 0.096(2) 0.075(2) 0.0430(18) -0.0146(15) 0.0353(15)
F28A 0.0581(15) 0.0540(12) 0.0736(19) 0.0020(13) -0.0167(13) 0.0267(10)
F27A 0.045(2) 0.075(3) 0.0321(15) 0.0028(13) -0.0133(15) 0.0036(17)
C14A 0.0374(15) 0.0620(18) 0.0527(17) 0.0219(14) -0.0093(12) 0.0152(13)

loop_
_atom_type_symbol
_atom_type_description
_atom_type_scat_dispersion_real
_atom_type_scat_dispersion_imag
_atom_type_scat_source
C C 0.0033 0.0016 'International Tables Vol C Tables 4.2.6.8 and 6.1.1.4'
H H 0.0000 0.0000 'International Tables Vol C Tables 4.2.6.8 and 6.1.1.4'
F F 0.0171 0.0103 'International Tables Vol C Tables 4.2.6.8 and 6.1.1.4'
N N 0.0061 0.0033 'International Tables Vol C Tables 4.2.6.8 and 6.1.1.4'
O O 0.0106 0.0060 'International Tables Vol C Tables 4.2.6.8 and 6.1.1.4'
Si Si 0.0817 0.0704 'International Tables Vol C Tables 4.2.6.8 and 6.1.1.4'

loop_
_exptl_crystal_face_index_h
_exptl_crystal_face_index_k
_exptl_crystal_face_index_l
_exptl_crystal_face_perp_dist
_exptl_oxdiff_crystal_face_indexfrac_h
_exptl_oxdiff_crystal_face_indexfrac_k
_exptl_oxdiff_crystal_face_indexfrac_l
_exptl_oxdiff_crystal_face_x
_exptl_oxdiff_crystal_face_y
_exptl_oxdiff_crystal_face_z
-1 -17 3 0.1115 -1.0023 -16.9985 2.9954 -0.9462 0.2287 -0.0356
2 14 -16 0.1016 1.9924 14.0144 -16.0006 0.8807 0.4680 -0.0053
-1 -2 21 0.1131 -0.9868 -2.0220 21.0051 -0.2345 -0.9787 -0.0284
1 2 -21 0.1131 0.9868 2.0220 -21.0051 0.2345 0.9787 0.0284
0 -10 -13 0.1115 -0.0110 -9.9834 -13.0066 -0.4700 0.8538 -0.0001
1 17 -3 0.1115 1.0023 16.9985 -2.9954 0.9462 -0.2287 0.0356
0 10 13 0.1115 0.0110 9.9834 13.0066 0.4700 -0.8538 0.0001
11 -7 2 0.2333 10.9864 -6.9792 1.9849 0.0019 0.0067 -0.9801
-2 -14 16 0.1016 -1.9924 -14.0144 16.0006 -0.8807 -0.4680 0.0053
-11 7 -2 0.2533 -10.9864 6.9792 -1.9849 -0.0019 -0.0067 0.9801

loop_
_geom_angle_atom_site_label_1
_geom_angle_atom_site_label_2
_geom_angle_atom_site_label_3
_geom_angle
O1 Si1 C1 121.87(7)
O1 Si1 N1 46.26(5)
O1 Si1 C5 122.38(7)
O1 Si1 C3 97.29(6)
C1 Si1 N1 99.76(6)
C1 Si1 C3 102.37(7)
C5 Si1 C1 105.71(6)
C5 Si1 N1 98.78(6)
C5 Si1 C3 102.60(7)
C3 Si1 N1 143.54(6)
N1 O1 Si1 81.99(7)
F1 C1 Si1 110.01(10)
F1 C1 C2 105.67(13)
F2 C1 Si1 107.04(10)
F2 C1 F1 106.81(12)
F2 C1 C2 105.54(13)
C2 C1 Si1 120.94(12)
O1 N1 Si1 51.76(6)
C8 N1 Si1 125.13(12)
C8 N1 O1 106.44(13)
C8 N1 C7 110.59(15)
C7 N1 Si1 123.54(13)
C7 N1 O1 107.03(13)
F13 C6 F15 108.36(17)
F13 C6 F14 108.35(15)
F13 C6 C5 110.99(13)
F15 C6 F14 108.13(14)
F15 C6 C5 111.22(14)
F14 C6 C5 109.70(17)
F12 C5 Si1 107.76(10)
F12 C5 F11 106.60(13)
F12 C5 C6 105.41(13)
F11 C5 Si1 108.00(10)
F11 C5 C6 105.85(13)
C6 C5 Si1 122.30(11)
F6 C3 Si1 105.16(10)
F6 C3 C4 104.34(14)
F7 C3 Si1 113.37(11)
F7 C3 F6 106.90(15)
F7 C3 C4 106.20(13)
C4 C3 Si1 119.84(14)
F5 C2 C1 111.31(15)
F5 C2 F3 107.67(16)
F5 C2 F4 108.53(17)
F3 C2 C1 109.90(15)
F4 C2 C1 111.14(16)
F4 C2 F3 108.17(17)
N1 C8 H8A 106.7(14)
N1 C8 H8B 107.1(16)
N1 C8 H8C 109.1(14)
H8A C8 H8B 113(2)
H8A C8 H8C 114(2)
H8B C8 H8C 107(2)
N1 C7 H7A 108.6(14)
N1 C7 H7B 106.5(14)
N1 C7 H7C 107.0(16)
H7A C7 H7B 113(2)
H7A C7 H7C 111(2)
H7B C7 H7C 110(2)
F8 C4 C3 110.81(14)
F8 C4 F10 107.37(16)
F10 C4 C3 111.3(2)
F9 C4 C3 111.19(15)
F9 C4 F8 108.2(2)
F9 C4 F10 107.84(16)
O2 Si2 N2 45.38(5)
O2 Si2 C9 120.64(7)
O2 Si2 C11 121.55(7)
O2 Si2 C13B 106.18(14)
O2 Si2 C13A 94.96(10)
C9 Si2 N2 99.18(6)
C9 Si2 C11 106.03(7)
C9 Si2 C13B 108.96(14)
C9 Si2 C13A 101.43(10)
C11 Si2 N2 97.30(6)
C11 Si2 C13B 88.05(18)
C11 Si2 C13A 108.94(12)
C13B Si2 N2 148.70(13)
C13A Si2 N2 140.29(10)
O2 N2 Si2 50.92(6)
C16 N2 Si2 124.57(11)
C16 N2 O2 105.82(12)
C15 N2 Si2 124.15(11)
C15 N2 O2 107.12(13)
C15 N2 C16 110.21(13)
N2 O2 Si2 83.70(7)
F16 C9 Si2 109.95(10)
F16 C9 C10 105.65(14)
F17 C9 Si2 107.74(11)
F17 C9 F16 106.94(12)
F17 C9 C10 105.79(13)
C10 C9 Si2 120.05(11)
F20 C10 F18 108.24(15)
F20 C10 C9 111.23(16)
F18 C10 C9 109.91(14)
F19 C10 F20 107.39(15)
F19 C10 F18 108.78(17)
F19 C10 C9 111.20(14)
N2 C16 H16A 107.1(13)
N2 C16 H16B 108.4(12)
N2 C16 H16C 109.7(12)
H16A C16 H16B 112.6(17)
H16A C16 H16C 110.4(17)
H16B C16 H16C 108.5(17)
N2 C15 H15A 110.4(13)
N2 C15 H15B 108.0(14)
N2 C15 H15C 106.7(14)
H15A C15 H15B 109.4(19)
H15A C15 H15C 110.7(19)
H15B C15 H15C 112(2)
F22 C11 Si2 108.33(13)
F22 C11 C12 105.84(15)
F21 C11 Si2 106.95(13)
F21 C11 F22 106.51(14)
F21 C11 C12 105.38(16)
C12 C11 Si2 122.83(12)
F27B C13B Si2 114.4(3)
F27B C13B C14B 105.3(4)
F26B C13B Si2 113.1(5)
F26B C13B F27B 103.9(5)
F26B C13B C14B 106.5(5)
C14B C13B Si2 112.7(3)
F25 C12 F23 107.55(16)
F25 C12 F24 108.8(2)
F25 C12 C11 110.89(16)
F23 C12 F24 107.21(16)
F23 C12 C11 110.82(19)
F24 C12 C11 111.41(15)
F30B C14B C13B 90.8(5)
F30B C14B F29B 117.9(6)
F30B C14B F28B 117.1(6)
F29B C14B C13B 111.6(4)
F28B C14B C13B 110.6(4)
F28B C14B F29B 107.8(4)
F26A C13A Si2 113.7(3)
F27A C13A Si2 110.3(3)
F27A C13A F26A 107.5(3)
F27A C13A C14A 107.4(4)
C14A C13A Si2 117.6(2)
C14A C13A F26A 99.5(3)
F29A C14A C13A 111.5(3)
F29A C14A F30A 107.3(3)
F29A C14A F28A 108.2(3)
F30A C14A C13A 111.6(3)
F30A C14A F28A 107.4(3)
F28A C14A C13A 110.7(2)

loop_
_geom_bond_atom_site_label_1
_geom_bond_atom_site_label_2
_geom_bond_distance
Si1 O1 1.6340(11)
Si1 C1 1.9506(16)
Si1 N1 2.0602(13)
Si1 C5 1.9447(15)
Si1 C3 1.9550(16)
F1 C1 1.3665(17)
F2 C1 1.3612(18)
F12 C5 1.3637(18)
F13 C6 1.319(2)
O1 N1 1.5031(16)
F11 C5 1.3693(18)
F6 C3 1.378(2)
F15 C6 1.323(2)
F5 C2 1.320(2)
F7 C3 1.3662(19)
F14 C6 1.330(2)
C1 C2 1.538(2)
F3 C2 1.331(2)
N1 C8 1.471(2)
N1 C7 1.475(2)
C6 C5 1.537(2)
F4 C2 1.322(2)
C3 C4 1.526(3)
F8 C4 1.321(2)
F10 C4 1.327(2)
F9 C4 1.311(3)
C8 H8A 0.95(2)
C8 H8B 0.95(3)
C8 H8C 0.96(2)
C7 H7A 0.99(3)
C7 H7B 0.95(2)
C7 H7C 0.94(3)
Si2 N2 2.0931(13)
Si2 O2 1.6346(12)
Si2 C9 1.9439(16)
Si2 C11 1.947(2)
Si2 C13B 1.984(4)
Si2 C13A 1.983(3)
F16 C9 1.3619(19)
F17 C9 1.3604(18)
F30B C14B 1.315(12)
N2 O2 1.4990(16)
N2 C16 1.471(2)
N2 C15 1.469(2)
F22 C11 1.3741(19)
F20 C10 1.324(2)
F18 C10 1.329(2)
C9 C10 1.541(2)
F25 C12 1.315(2)
C10 F19 1.319(2)
F23 C12 1.321(2)
C16 H16A 0.95(2)
C16 H16B 0.97(2)
C16 H16C 0.95(2)
F24 C12 1.323(2)
F21 C11 1.3667(19)
C15 H15A 0.95(2)
C15 H15B 0.96(2)
C15 H15C 0.96(2)
C11 C12 1.530(3)
C13B F27B 1.389(7)
C13B F26B 1.351(11)
C13B C14B 1.516(7)
F29B C14B 1.334(5)
F28B C14B 1.318(6)
F26A C13A 1.543(6)
C13A F27A 1.383(6)
C13A C14A 1.530(5)
F29A C14A 1.317(4)
F30A C14A 1.323(4)
F28A C14A 1.323(4)

loop_
_geom_hbond_atom_site_label_D
_geom_hbond_atom_site_label_H
_geom_hbond_atom_site_label_A
_geom_hbond_distance_DH
_geom_hbond_distance_HA
_geom_hbond_distance_DA
_geom_hbond_angle_DHA
_geom_hbond_site_symmetry_A
C15 H15A F18 0.95(2) 2.48(2) 3.356(2) 153.5(17) .
C16 H16C F22 0.95(2) 2.45(2) 3.231(2) 139.9(15) .
C8 H8A F26B 0.95(2) 2.50(3) 3.427(10) 163.6(19) 1_455
C8 H8A F27A 0.95(2) 2.63(2) 3.510(6) 154.2(18) 1_455
C7 H7A F3 0.99(3) 2.42(3) 3.362(3) 158(2) .
C8 H8C F11 0.96(2) 2.45(2) 3.238(2) 139.3(18) .

loop_
_geom_torsion_atom_site_label_1
_geom_torsion_atom_site_label_2
_geom_torsion_atom_site_label_3
_geom_torsion_atom_site_label_4
_geom_torsion
Si1 O1 N1 C8 -122.09(13)
Si1 O1 N1 C7 119.62(13)
Si1 C1 C2 F5 -69.0(2)
Si1 C1 C2 F3 50.16(19)
Si1 C1 C2 F4 169.86(14)
Si1 C3 C4 F8 53.7(2)
Si1 C3 C4 F10 173.14(13)
Si1 C3 C4 F9 -66.6(2)
F1 C1 C2 F5 165.33(15)
F1 C1 C2 F3 -75.47(18)
F1 C1 C2 F4 44.2(2)
F2 C1 C2 F5 52.39(19)
F2 C1 C2 F3 171.59(14)
F2 C1 C2 F4 -68.71(19)
F13 C6 C5 Si1 -60.33(19)
F13 C6 C5 F12 62.94(18)
F13 C6 C5 F11 175.65(14)
F6 C3 C4 F8 -63.5(2)
F6 C3 C4 F10 55.90(19)
F6 C3 C4 F9 176.14(16)
F15 C6 C5 Si1 60.40(18)
F15 C6 C5 F12 -176.34(13)
F15 C6 C5 F11 -63.62(17)
F7 C3 C4 F8 -176.25(17)
F7 C3 C4 F10 -56.9(2)
F7 C3 C4 F9 63.4(2)
F14 C6 C5 Si1 179.97(12)
F14 C6 C5 F12 -56.77(17)
F14 C6 C5 F11 55.95(17)
C1 Si1 O1 N1 -71.42(10)
C5 Si1 O1 N1 69.10(10)
C3 Si1 O1 N1 179.07(9)
Si2 C9 C10 F20 70.85(18)
Si2 C9 C10 F18 -49.0(2)
Si2 C9 C10 F19 -169.52(13)
Si2 C11 C12 F25 56.0(2)
Si2 C11 C12 F23 175.39(12)
Si2 C11 C12 F24 -65.33(19)
Si2 C13B C14B F30B -48.2(5)
Si2 C13B C14B F29B -168.8(4)
Si2 C13B C14B F28B 71.2(4)
Si2 C13A C14A F29A 65.6(3)
Si2 C13A C14A F30A -174.4(2)
Si2 C13A C14A F28A -54.8(3)
F16 C9 C10 F20 -164.30(13)
F16 C9 C10 F18 75.85(17)
F16 C9 C10 F19 -44.67(19)
F17 C9 C10 F20 -51.12(18)
F17 C9 C10 F18 -170.97(14)
F17 C9 C10 F19 68.51(19)
F22 C11 C12 F25 -179.08(15)
F22 C11 C12 F23 -59.72(18)
F22 C11 C12 F24 59.57(18)
C9 Si2 O2 N2 71.10(10)
C16 N2 O2 Si2 121.99(11)
F21 C11 C12 F25 -66.47(19)
F21 C11 C12 F23 52.89(18)
F21 C11 C12 F24 172.17(14)
C15 N2 O2 Si2 -120.44(12)
C11 Si2 O2 N2 -66.65(11)
C13B Si2 O2 N2 -164.49(18)
F27B C13B C14B F30B -173.6(5)
F27B C13B C14B F29B 65.8(5)
F27B C13B C14B F28B -54.2(4)
F26B C13B C14B F30B 76.4(7)
F26B C13B C14B F29B -44.1(7)
F26B C13B C14B F28B -164.1(5)
F26A C13A C14A F29A -171.2(3)
F26A C13A C14A F30A -51.3(4)
F26A C13A C14A F28A 68.3(4)
C13A Si2 O2 N2 177.52(12)
F27A C13A C14A F29A -59.4(4)
F27A C13A C14A F30A 60.6(4)
F27A C13A C14A F28A -179.8(3)
